data_7217020
loop_
_publ_author_name
'Zhu, Hai-Liang'
'Qi, Jin-Liang'
'Jiang, Aiqin'
'Wang, YanTing'
'Qin, Yajuan'
'Zhang, YaLiang'
'Li, YuJing'
'Rao, Bing'
'Zhang, YanQing'
'Yang, MengRu'

_publ_section_title
;
 Synthesis, Biological Evaluation, and Molecular Docking Studies of Novel
 Chalcone Oxime Derivatives as Potential Tubulin Polymerization Inhibitors
;
_journal_name_full 'RSC Advances'
_journal_paper_doi 10.1039/c4ra03803g
_journal_year 2014
_chemical_formula_sum 'C18 H19 N O3'
_chemical_formula_weight 297.34
_chemical_name_systematic
; 
 ? 
;
_space_group_IT_number 2
_symmetry_space_group_name_Hall '-P 1'
_symmetry_space_group_name_H-M 'P -1'
_atom_sites_solution_hydrogens geom
_atom_sites_solution_primary direct
_atom_sites_solution_secondary difmap
_audit_creation_method SHELXL-97
_cell_angle_alpha 71.852(4)
_cell_angle_beta 81.981(4)
_cell_angle_gamma 89.066(4)
_cell_formula_units_Z 2
_cell_length_a 5.8593(8)
_cell_length_b 9.5104(12)
_cell_length_c 14.924(2)
_cell_measurement_temperature 293(2)
_cell_volume 782.21(18)
_computing_structure_refinement 'SHELXL-97 (Sheldrick, 1997)'
_computing_structure_solution 'SHELXS-97 (Sheldrick, 1990)'
_diffrn_ambient_temperature 293(2)
_diffrn_measured_fraction_theta_full 0.967
_diffrn_measured_fraction_theta_max 0.967
_diffrn_radiation_monochromator graphite
_diffrn_radiation_source 'fine-focus sealed tube'
_diffrn_radiation_type MoK\a
_diffrn_radiation_wavelength 0.71073
_diffrn_reflns_av_R_equivalents 0.0263
_diffrn_reflns_av_sigmaI/netI 0.0382
_diffrn_reflns_limit_h_max 7
_diffrn_reflns_limit_h_min -7
_diffrn_reflns_limit_k_max 10
_diffrn_reflns_limit_k_min -12
_diffrn_reflns_limit_l_max 17
_diffrn_reflns_limit_l_min -19
_diffrn_reflns_number 8031
_diffrn_reflns_theta_full 27.58
_diffrn_reflns_theta_max 27.58
_diffrn_reflns_theta_min 2.25
_exptl_absorpt_coefficient_mu 0.086
_exptl_crystal_density_diffrn 1.262
_exptl_crystal_density_method 'not measured'
_exptl_crystal_F_000 316
_refine_diff_density_max 3.482
_refine_diff_density_min -0.735
_refine_diff_density_rms 0.143
_refine_ls_extinction_method none
_refine_ls_goodness_of_fit_ref 2.070
_refine_ls_hydrogen_treatment mixed
_refine_ls_matrix_type full
_refine_ls_number_parameters 202
_refine_ls_number_reflns 3507
_refine_ls_number_restraints 0
_refine_ls_restrained_S_all 2.070
_refine_ls_R_factor_all 0.1838
_refine_ls_R_factor_gt 0.1588
_refine_ls_shift/su_max 0.000
_refine_ls_shift/su_mean 0.000
_refine_ls_structure_factor_coef Fsqd
_refine_ls_weighting_details 'calc w=1/[\s^2^(Fo^2^)+(0.2000P)^2^+0.0000P] where P=(Fo^2^+2Fc^2^)/3'
_refine_ls_weighting_scheme calc
_refine_ls_wR_factor_gt 0.4646
_refine_ls_wR_factor_ref 0.4894
_reflns_number_gt 2519
_reflns_number_total 3507
_reflns_threshold_expression >2sigma(I)
_cod_data_source_file c4ra03803g1.cif
_cod_data_source_block mo_nj_wyt_50_0m
_cod_original_sg_symbol_H-M P-1
_cod_database_code 7217020

loop_
_symmetry_equiv_pos_as_xyz
'x, y, z'
'-x, -y, -z'

loop_
_atom_site_label
_atom_site_type_symbol
_atom_site_fract_x
_atom_site_fract_y
_atom_site_fract_z
_atom_site_U_iso_or_equiv
_atom_site_adp_type
_atom_site_occupancy
_atom_site_symmetry_multiplicity
_atom_site_calc_flag
_atom_site_refinement_flags
O2 O -0.1896(5) 0.4253(3) 0.4288(2) 0.0483(9) Uani 1 1 d .
C6 C -0.1923(6) 0.8248(4) 0.2139(3) 0.0348(9) Uani 1 1 d .
N1 N -0.3390(6) 0.9808(4) 0.0732(2) 0.0461(10) Uani 1 1 d .
C7 C -0.2020(7) 0.9678(5) 0.1350(3) 0.0388(10) Uani 1 1 d .
O3 O 0.4128(6) 1.1010(4) 0.3000(3) 0.0633(11) Uani 1 1 d .
C2 C -0.3758(7) 0.6385(4) 0.3554(3) 0.0423(10) Uani 1 1 d .
H2 H -0.5027 0.6053 0.4022 0.051 Uiso 1 1 calc R
C1 C -0.3822(7) 0.7727(4) 0.2834(3) 0.0419(10) Uani 1 1 d .
H1 H -0.5147 0.8281 0.2818 0.050 Uiso 1 1 calc R
C3 C -0.1799(7) 0.5548(4) 0.3571(3) 0.0368(9) Uani 1 1 d .
C9 C 0.0859(7) 1.1073(4) 0.1840(3) 0.0391(10) Uani 1 1 d .
H9 H 0.1026 1.0239 0.2352 0.047 Uiso 1 1 calc R
C10 C 0.2237(7) 1.2411(4) 0.1740(3) 0.0406(10) Uani 1 1 d .
C5 C 0.0014(7) 0.7412(5) 0.2174(3) 0.0461(11) Uani 1 1 d .
H5 H 0.1294 0.7751 0.1714 0.055 Uiso 1 1 calc R
C11 C 0.3917(7) 1.2346(5) 0.2328(3) 0.0430(10) Uani 1 1 d .
C8 C -0.0588(8) 1.0961(5) 0.1264(3) 0.0478(11) Uani 1 1 d .
H8 H -0.0708 1.1795 0.0745 0.057 Uiso 1 1 calc R
C15 C 0.1932(9) 1.3758(5) 0.1064(4) 0.0581(13) Uani 1 1 d .
H15 H 0.0800 1.3840 0.0672 0.070 Uiso 1 1 calc R
C4 C 0.0093(7) 0.6076(5) 0.2881(3) 0.0455(11) Uani 1 1 d .
H4 H 0.1424 0.5528 0.2895 0.055 Uiso 1 1 calc R
O1 O -0.4614(9) 0.8493(5) 0.0807(3) 0.0929(16) Uani 1 1 d .
H1A H -0.5433 0.8662 0.0385 0.139 Uiso 1 1 calc R
C17 C 0.0100(8) 0.3363(5) 0.4363(3) 0.0500(11) Uani 1 1 d .
H17A H 0.1398 0.3916 0.4438 0.060 Uiso 1 1 calc R
H17B H 0.0498 0.3081 0.3791 0.060 Uiso 1 1 calc R
C12 C 0.5289(9) 1.3585(5) 0.2231(4) 0.0527(12) Uani 1 1 d .
H12 H 0.6402 1.3528 0.2628 0.063 Uiso 1 1 calc R
C13 C 0.4967(10) 1.4904(5) 0.1534(4) 0.0621(14) Uani 1 1 d .
H13 H 0.5892 1.5730 0.1457 0.074 Uiso 1 1 calc R
C14 C 0.3336(10) 1.5005(5) 0.0969(4) 0.0608(14) Uani 1 1 d .
H14 H 0.3130 1.5901 0.0511 0.073 Uiso 1 1 calc R
C18 C -0.0433(10) 0.2012(5) 0.5210(4) 0.0602(14) Uani 1 1 d .
H18A H -0.0780 0.2300 0.5775 0.090 Uiso 1 1 calc R
H18B H 0.0876 0.1386 0.5264 0.090 Uiso 1 1 calc R
H18C H -0.1738 0.1483 0.5135 0.090 Uiso 1 1 calc R
C16 C 0.5673(9) 1.0899(7) 0.3656(4) 0.0659(15) Uani 1 1 d .
H16A H 0.7226 1.1014 0.3331 0.099 Uiso 1 1 calc R
H16B H 0.5471 0.9947 0.4135 0.099 Uiso 1 1 calc R
H16C H 0.5379 1.1661 0.3951 0.099 Uiso 1 1 calc R

loop_
_atom_site_aniso_label
_atom_site_aniso_U_11
_atom_site_aniso_U_22
_atom_site_aniso_U_33
_atom_site_aniso_U_23
_atom_site_aniso_U_13
_atom_site_aniso_U_12
O2 0.0437(17) 0.0403(17) 0.0509(18) -0.0020(13) -0.0021(13) 0.0071(13)
C6 0.0361(19) 0.037(2) 0.0333(19) -0.0107(15) -0.0105(15) -0.0053(15)
N1 0.050(2) 0.0413(19) 0.0404(18) 0.0021(14) -0.0158(15) -0.0142(15)
C7 0.039(2) 0.042(2) 0.0339(19) -0.0066(16) -0.0103(15) -0.0051(16)
O3 0.073(2) 0.055(2) 0.067(2) -0.0131(17) -0.0403(18) -0.0039(16)
C2 0.0324(19) 0.034(2) 0.054(2) -0.0078(18) -0.0007(16) -0.0008(15)
C1 0.0353(19) 0.037(2) 0.051(2) -0.0108(17) -0.0051(17) 0.0002(15)
C3 0.0361(19) 0.035(2) 0.038(2) -0.0102(16) -0.0048(15) -0.0006(15)
C9 0.040(2) 0.038(2) 0.038(2) -0.0078(16) -0.0109(16) 0.0006(16)
C10 0.043(2) 0.038(2) 0.042(2) -0.0147(17) -0.0065(17) -0.0040(16)
C5 0.036(2) 0.055(3) 0.038(2) -0.0041(18) 0.0011(16) 0.0013(18)
C11 0.045(2) 0.043(2) 0.047(2) -0.0204(19) -0.0104(18) -0.0003(17)
C8 0.061(3) 0.036(2) 0.046(2) -0.0069(17) -0.018(2) -0.0051(19)
C15 0.068(3) 0.043(3) 0.063(3) -0.008(2) -0.029(2) -0.004(2)
C4 0.0317(19) 0.051(3) 0.049(2) -0.0104(19) -0.0011(17) 0.0089(17)
O1 0.109(4) 0.071(3) 0.091(3) 0.000(2) -0.045(3) -0.027(3)
C17 0.051(2) 0.044(2) 0.054(3) -0.011(2) -0.014(2) 0.0090(19)
C12 0.055(3) 0.052(3) 0.061(3) -0.030(2) -0.008(2) -0.010(2)
C13 0.070(3) 0.042(3) 0.078(3) -0.030(2) 0.004(3) -0.016(2)
C14 0.082(4) 0.035(2) 0.066(3) -0.015(2) -0.011(3) -0.011(2)
C18 0.070(3) 0.039(2) 0.070(3) -0.005(2) -0.031(3) 0.001(2)
C16 0.062(3) 0.084(4) 0.056(3) -0.019(3) -0.029(2) 0.002(3)

loop_
_atom_type_symbol
_atom_type_description
_atom_type_scat_dispersion_real
_atom_type_scat_dispersion_imag
_atom_type_scat_source
C C 0.0033 0.0016 'International Tables Vol C Tables 4.2.6.8 and 6.1.1.4'
H H 0.0000 0.0000 'International Tables Vol C Tables 4.2.6.8 and 6.1.1.4'
N N 0.0061 0.0033 'International Tables Vol C Tables 4.2.6.8 and 6.1.1.4'
O O 0.0106 0.0060 'International Tables Vol C Tables 4.2.6.8 and 6.1.1.4'

loop_
_geom_angle_atom_site_label_1
_geom_angle_atom_site_label_2
_geom_angle_atom_site_label_3
_geom_angle
C3 O2 C17 118.5(3)
C5 C6 C1 118.8(4)
C5 C6 C7 120.7(3)
C1 C6 C7 120.5(3)
C7 N1 O1 115.3(3)
N1 C7 C8 117.8(4)
N1 C7 C6 120.8(3)
C8 C7 C6 121.5(3)
C11 O3 C16 119.0(4)
C3 C2 C1 119.7(4)
C6 C1 C2 120.7(4)
O2 C3 C4 124.8(3)
O2 C3 C2 115.8(3)
C4 C3 C2 119.3(4)
C8 C9 C10 125.5(4)
C15 C10 C11 118.0(4)
C15 C10 C9 121.8(4)
C11 C10 C9 120.2(4)
C6 C5 C4 121.1(3)
O3 C11 C10 116.3(4)
O3 C11 C12 122.3(4)
C10 C11 C12 121.4(4)
C9 C8 C7 127.2(4)
C10 C15 C14 120.2(4)
C5 C4 C3 120.4(3)
O2 C17 C18 108.2(4)
C13 C12 C11 118.9(4)
C14 C13 C12 121.0(4)
C13 C14 C15 120.5(5)

loop_
_geom_bond_atom_site_label_1
_geom_bond_atom_site_label_2
_geom_bond_distance
O2 C3 1.352(5)
O2 C17 1.429(5)
C6 C5 1.372(6)
C6 C1 1.391(6)
C6 C7 1.503(5)
N1 C7 1.281(5)
N1 O1 1.417(5)
C7 C8 1.455(6)
O3 C11 1.369(5)
O3 C16 1.404(6)
C2 C3 1.385(5)
C2 C1 1.393(6)
C3 C4 1.385(6)
C9 C8 1.316(6)
C9 C10 1.475(5)
C10 C15 1.389(6)
C10 C11 1.395(6)
C5 C4 1.381(6)
C11 C12 1.396(6)
C15 C14 1.413(6)
C17 C18 1.496(7)
C12 C13 1.388(7)
C13 C14 1.344(8)
